data_2207387
loop_
_publ_author_name
'Zhu-Yan Zhang'
'Shan Gao'
'Li-Hua Huo'
'Jing-Gui Zhao'

_publ_section_title
;
 3-Hydroxypyridinium-1-acetate monohydrate
;
_journal_coeditor_code WN6386
_journal_issue 11
_journal_name_full 'Acta Crystallographica Section E'
_journal_page_first o3554
_journal_page_last o3555
_journal_paper_doi 10.1107/S1600536805031284
_journal_volume 61
_journal_year 2005
_chemical_formula_moiety 'C7 H7 N O3, H2 O'
_chemical_formula_sum 'C7 H9 N O4'
_chemical_formula_weight 171.15
_chemical_name_systematic
;
3-Hydroxypyridinium-1-acetate monohydrate
;
_space_group_IT_number 61
_symmetry_cell_setting orthorhombic
_symmetry_space_group_name_Hall '-P 2ac 2ab'
_symmetry_space_group_name_H-M 'P b c a'
_atom_sites_solution_hydrogens geom
_atom_sites_solution_primary direct
_atom_sites_solution_secondary difmap
_cell_angle_alpha 90.00
_cell_angle_beta 90.00
_cell_angle_gamma 90.00
_cell_formula_units_Z 8
_cell_length_a 8.8417(18)
_cell_length_b 12.081(2)
_cell_length_c 14.262(3)
_cell_measurement_reflns_used 11630
_cell_measurement_temperature 295(2)
_cell_measurement_theta_max 27.44
_cell_measurement_theta_min 3.19
_cell_volume 1523.4(5)
_computing_cell_refinement RAPID-AUTO
_computing_data_collection 'RAPID-AUTO (Rigaku Corporation, 1998)'
_computing_data_reduction 'CrystalStructure (Rigaku/MSC, 2002)'
_computing_molecular_graphics 'ORTEPII (Johnson, 1976)'
_computing_publication_material SHELXL97
_computing_structure_refinement 'SHELXL97 (Sheldrick, 1997)'
_computing_structure_solution 'SHELXS97 (Sheldrick, 1997)'
_diffrn_ambient_temperature 295(2)
_diffrn_detector_area_resol_mean 10.00
_diffrn_measured_fraction_theta_full 0.999
_diffrn_measured_fraction_theta_max 0.999
_diffrn_measurement_device_type 'Rigaku R-AXIS RAPID'
_diffrn_measurement_method \w
_diffrn_radiation_monochromator graphite
_diffrn_radiation_source 'fine-focus sealed tube'
_diffrn_radiation_type MoK\a
_diffrn_radiation_wavelength 0.71073
_diffrn_reflns_av_R_equivalents 0.0249
_diffrn_reflns_av_sigmaI/netI 0.0145
_diffrn_reflns_limit_h_max 11
_diffrn_reflns_limit_h_min -10
_diffrn_reflns_limit_k_max 15
_diffrn_reflns_limit_k_min -15
_diffrn_reflns_limit_l_max 18
_diffrn_reflns_limit_l_min -18
_diffrn_reflns_number 13670
_diffrn_reflns_theta_full 27.46
_diffrn_reflns_theta_max 27.46
_diffrn_reflns_theta_min 3.19
_diffrn_standards_interval_count 0
_diffrn_standards_interval_time 0
_diffrn_standards_number 0
_exptl_absorpt_coefficient_mu 0.124
_exptl_absorpt_correction_T_max 0.982
_exptl_absorpt_correction_T_min 0.962
_exptl_absorpt_correction_type multi-scan
_exptl_absorpt_process_details '(ABSCOR; Higashi, 1995)'
_exptl_crystal_colour Colorless
_exptl_crystal_density_diffrn 1.492
_exptl_crystal_density_method 'not measured'
_exptl_crystal_description Sheet
_exptl_crystal_F_000 720
_exptl_crystal_size_max 0.39
_exptl_crystal_size_mid 0.26
_exptl_crystal_size_min 0.15
_refine_diff_density_max 0.239
_refine_diff_density_min -0.166
_refine_ls_extinction_method none
_refine_ls_goodness_of_fit_ref 1.030
_refine_ls_hydrogen_treatment mixed
_refine_ls_matrix_type full
_refine_ls_number_parameters 118
_refine_ls_number_reflns 1742
_refine_ls_number_restraints 4
_refine_ls_restrained_S_all 1.031
_refine_ls_R_factor_all 0.0434
_refine_ls_R_factor_gt 0.0358
_refine_ls_shift/su_max 0.000
_refine_ls_shift/su_mean 0.000
_refine_ls_structure_factor_coef Fsqd
_refine_ls_weighting_details 'calc w = 1/[\s^2^(Fo^2^)+(0.0526P)^2^+0.3906P] where P = (Fo^2^+2Fc^2^)/3'
_refine_ls_weighting_scheme calc
_refine_ls_wR_factor_gt 0.0953
_refine_ls_wR_factor_ref 0.0997
_reflns_number_gt 1459
_reflns_number_total 1742
_reflns_threshold_expression I>2\s(I)
_cod_data_source_file wn6386.cif
_cod_data_source_block I
_cod_original_cell_volume 1523.5(5)
_cod_database_code 2207387
_cod_database_fobs_code 2207387

loop_
_symmetry_equiv_pos_as_xyz
'x, y, z'
'-x+1/2, -y, z+1/2'
'-x, y+1/2, -z+1/2'
'x+1/2, -y+1/2, -z'
'-x, -y, -z'
'x-1/2, y, -z-1/2'
'x, -y-1/2, z-1/2'
'-x-1/2, y-1/2, z'

loop_
_atom_site_label
_atom_site_fract_x
_atom_site_fract_y
_atom_site_fract_z
_atom_site_U_iso_or_equiv
_atom_site_adp_type
_atom_site_calc_flag
_atom_site_refinement_flags
_atom_site_occupancy
_atom_site_type_symbol
N1 0.31758(11) 0.51318(9) 0.57668(7) 0.0313(2) Uani d . 1 N
O1 0.07838(11) 0.72021(8) 0.47208(7) 0.0469(3) Uani d . 1 O
O2 0.03068(11) 0.59901(9) 0.58574(7) 0.0468(3) Uani d . 1 O
O3 0.21185(12) 0.26155(8) 0.68717(8) 0.0465(3) Uani d D 1 O
O1W 0.23655(12) 0.17515(9) 0.85056(7) 0.0466(3) Uani d D 1 O
C1 0.24669(14) 0.41753(10) 0.59572(9) 0.0330(3) Uani d . 1 C
C2 0.28868(14) 0.35515(10) 0.67290(9) 0.0335(3) Uani d . 1 C
C3 0.40521(15) 0.39337(11) 0.72963(9) 0.0399(3) Uani d . 1 C
C4 0.47644(15) 0.49159(12) 0.70689(11) 0.0428(3) Uani d . 1 C
C5 0.43166(14) 0.55080(11) 0.62998(10) 0.0379(3) Uani d . 1 C
C6 0.26069(15) 0.58282(11) 0.49949(9) 0.0372(3) Uani d . 1 C
C7 0.10961(14) 0.63974(11) 0.52294(9) 0.0334(3) Uani d . 1 C
H1 0.1691 0.3931 0.5569 0.040 Uiso calc R 1 H
H3 0.4349 0.3534 0.7822 0.048 Uiso calc R 1 H
H4 0.5552 0.5176 0.7441 0.051 Uiso calc R 1 H
H5 0.4800 0.6167 0.6147 0.045 Uiso calc R 1 H
H7 0.230(2) 0.2352(15) 0.7428(8) 0.070 Uiso d D 1 H
H1W1 0.1468(12) 0.1630(15) 0.8708(12) 0.070 Uiso d D 1 H
H1W2 0.2851(17) 0.2113(15) 0.8923(11) 0.070 Uiso d D 1 H
H6A 0.2474 0.5373 0.4441 0.045 Uiso calc R 1 H
H6B 0.3355 0.6390 0.4850 0.045 Uiso calc R 1 H

loop_
_atom_site_aniso_label
_atom_site_aniso_U_11
_atom_site_aniso_U_22
_atom_site_aniso_U_33
_atom_site_aniso_U_12
_atom_site_aniso_U_13
_atom_site_aniso_U_23
N1 0.0286(5) 0.0309(5) 0.0343(5) 0.0045(4) 0.0026(4) 0.0006(4)
O1 0.0402(5) 0.0476(6) 0.0530(6) 0.0083(4) -0.0021(4) 0.0147(5)
O2 0.0371(5) 0.0542(6) 0.0491(6) 0.0080(4) 0.0117(4) 0.0109(5)
O3 0.0535(6) 0.0375(5) 0.0486(6) -0.0104(4) -0.0070(5) 0.0085(4)
O1W 0.0396(6) 0.0573(7) 0.0430(6) -0.0083(5) 0.0042(4) 0.0024(5)
C1 0.0309(6) 0.0335(7) 0.0345(6) 0.0000(5) -0.0012(5) -0.0034(5)
C2 0.0330(6) 0.0307(6) 0.0368(7) 0.0021(5) 0.0020(5) -0.0014(5)
C3 0.0374(7) 0.0428(7) 0.0394(7) 0.0040(6) -0.0055(5) 0.0035(6)
C4 0.0346(7) 0.0448(7) 0.0489(8) -0.0027(6) -0.0109(6) -0.0042(6)
C5 0.0302(6) 0.0330(6) 0.0504(8) -0.0011(5) 0.0004(5) -0.0026(6)
C6 0.0361(7) 0.0388(7) 0.0366(7) 0.0049(5) 0.0044(5) 0.0076(5)
C7 0.0304(6) 0.0356(6) 0.0343(6) 0.0004(5) -0.0035(5) 0.0002(5)

loop_
_atom_type_symbol
_atom_type_description
_atom_type_scat_dispersion_real
_atom_type_scat_dispersion_imag
_atom_type_scat_source
C C 0.0033 0.0016 'International Tables Vol C Tables 4.2.6.8 and 6.1.1.4'
H H 0.0000 0.0000 'International Tables Vol C Tables 4.2.6.8 and 6.1.1.4'
N N 0.0061 0.0033 'International Tables Vol C Tables 4.2.6.8 and 6.1.1.4'
O O 0.0106 0.0060 'International Tables Vol C Tables 4.2.6.8 and 6.1.1.4'

loop_
_geom_angle_atom_site_label_1
_geom_angle_atom_site_label_2
_geom_angle_atom_site_label_3
_geom_angle
_geom_angle_publ_flag
N1 C1 C2 120.27(11) yes
N1 C5 C4 119.64(12) yes
N1 C6 C7 112.88(10) yes
O1 C7 C6 114.52(11) yes
O2 C7 O1 127.42(12) yes
O2 C7 C6 117.97(11) yes
O3 C2 C1 116.48(12) yes
O3 C2 C3 124.77(12) yes
C1 N1 C6 118.89(11) yes
C1 C2 C3 118.75(12) yes
C4 C3 C2 119.13(12) yes
C5 N1 C1 121.85(11) yes
C5 N1 C6 119.09(11) yes
C5 C4 C3 120.34(13) yes
N1 C1 H1 119.9 no
N1 C5 H5 120.2 no
N1 C6 H6A 109.0 no
N1 C6 H6B 109.0 no
C2 O3 H7 110.7(13) no
C2 C1 H1 119.9 no
C2 C3 H3 120.4 no
C3 C4 H4 119.8 no
C4 C3 H3 120.4 no
C4 C5 H5 120.2 no
C5 C4 H4 119.8 no
C7 C6 H6A 109.0 no
C7 C6 H6B 109.0 no
H1W1 O1W H1W2 108.5(12) no
H6A C6 H6B 107.8 no

loop_
_geom_bond_atom_site_label_1
_geom_bond_atom_site_label_2
_geom_bond_distance
_geom_bond_publ_flag
N1 C5 1.3423(17) yes
N1 C1 1.3424(16) yes
N1 C6 1.4741(16) yes
O1 C7 1.2440(16) yes
O2 C7 1.2375(16) yes
O3 C2 1.3348(16) yes
C1 C2 1.3847(18) yes
C2 C3 1.3890(18) yes
C3 C4 1.382(2) yes
C4 C5 1.368(2) yes
C6 C7 1.5392(18) yes
O3 H7 0.870(9) no
O1W H1W1 0.858(9) no
O1W H1W2 0.854(9) no
C1 H1 0.9300 no
C3 H3 0.9300 no
C4 H4 0.9300 no
C5 H5 0.9300 no
C6 H6A 0.9700 no
C6 H6B 0.9700 no

loop_
_geom_hbond_atom_site_label_D
_geom_hbond_atom_site_label_H
_geom_hbond_atom_site_label_A
_geom_hbond_site_symmetry_A
_geom_hbond_distance_DH
_geom_hbond_distance_HA
_geom_hbond_distance_DA
_geom_hbond_angle_DHA
_geom_hbond_publ_flag
O1W H1W1 O2 3_546 0.860(10) 1.860(10) 2.6934(14) 165(2) yes
O1W H1W2 O1 2_565 0.850(10) 1.850(10) 2.6980(15) 170(2) yes
O3 H7 O1W . 0.870(10) 1.700(10) 2.5627(15) 171(2) yes

loop_
_geom_torsion_atom_site_label_1
_geom_torsion_atom_site_label_2
_geom_torsion_atom_site_label_3
_geom_torsion_atom_site_label_4
_geom_torsion
_geom_torsion_publ_flag
N1 C1 C2 O3 179.57(11) no
N1 C1 C2 C3 -0.16(18) no
N1 C6 C7 O2 -21.42(17) no
N1 C6 C7 O1 161.72(11) no
O3 C2 C3 C4 179.68(13) no
C1 N1 C5 C4 -1.03(19) no
C1 N1 C6 C7 71.76(15) no
C1 C2 C3 C4 -0.62(19) no
C2 C3 C4 C5 0.6(2) no
C3 C4 C5 N1 0.2(2) no
C5 N1 C1 C2 1.00(18) no
C5 N1 C6 C7 -103.56(13) no
C6 N1 C1 C2 -174.19(11) no
C6 N1 C5 C4 174.15(12) no

loop_
_cod_related_entry_id
_cod_related_entry_database
_cod_related_entry_code
1 ChemSpider 21126983
